data_7013443
loop_
_publ_author_name
'Hollink, Emily'
'Stewart, Jeffrey C.'
'Wei, Pingrong'
'Stephan, Douglas W.'

_publ_section_title
;
 Ti and Zr bidentate bis-phosphinimide complexes
;
_journal_issue 20
_journal_name_full 'Dalton Transactions'
_journal_page_first 3968
_journal_paper_doi 10.1039/b308114a
_journal_year 2003
_chemical_formula_sum 'C38 H70 N2 P2 Si2'
_chemical_formula_weight 673.08
_space_group_IT_number 2
_symmetry_cell_setting triclinic
_symmetry_space_group_name_Hall '-P 1'
_symmetry_space_group_name_H-M 'P -1'
_atom_sites_solution_hydrogens geom
_atom_sites_solution_primary direct
_atom_sites_solution_secondary difmap
_audit_creation_method SHELXL-97
_cell_angle_alpha 67.282(9)
_cell_angle_beta 71.043(9)
_cell_angle_gamma 75.162(10)
_cell_formula_units_Z 2
_cell_length_a 10.541(6)
_cell_length_b 15.118(8)
_cell_length_c 15.328(9)
_cell_measurement_temperature 293(2)
_cell_measurement_theta_max 25.0
_cell_measurement_theta_min 2.0
_cell_volume 2107(2)
_computing_structure_refinement 'SHELXL-97 (Sheldrick, 1997)'
_computing_structure_solution 'SHELXS-97 (Sheldrick, 1990)'
_diffrn_ambient_temperature 293(2)
_diffrn_measured_fraction_theta_full 0.983
_diffrn_measured_fraction_theta_max 0.983
_diffrn_radiation_monochromator graphite
_diffrn_radiation_source 'fine-focus sealed tube'
_diffrn_radiation_type MoK\a
_diffrn_radiation_wavelength 0.71073
_diffrn_reflns_av_R_equivalents 0.0213
_diffrn_reflns_av_sigmaI/netI 0.0286
_diffrn_reflns_limit_h_max 11
_diffrn_reflns_limit_h_min -11
_diffrn_reflns_limit_k_max 13
_diffrn_reflns_limit_k_min -16
_diffrn_reflns_limit_l_max 17
_diffrn_reflns_limit_l_min -16
_diffrn_reflns_number 8928
_diffrn_reflns_theta_full 23.37
_diffrn_reflns_theta_max 23.37
_diffrn_reflns_theta_min 2.71
_exptl_absorpt_coefficient_mu 0.186
_exptl_absorpt_correction_T_max 0.488979
_exptl_absorpt_correction_T_min 0.274484
_exptl_absorpt_correction_type sadabs
_exptl_crystal_density_diffrn 1.061
_exptl_crystal_density_method 'not measured'
_exptl_crystal_F_000 740
_exptl_crystal_size_max 0.29
_exptl_crystal_size_mid 0.28
_exptl_crystal_size_min 0.19
_refine_diff_density_max 0.381
_refine_diff_density_min -0.270
_refine_diff_density_rms 0.047
_refine_ls_extinction_method none
_refine_ls_goodness_of_fit_ref 1.036
_refine_ls_hydrogen_treatment mixed
_refine_ls_matrix_type full
_refine_ls_number_parameters 397
_refine_ls_number_reflns 6025
_refine_ls_number_restraints 0
_refine_ls_restrained_S_all 1.036
_refine_ls_R_factor_all 0.0617
_refine_ls_R_factor_gt 0.0449
_refine_ls_shift/su_max 0.001
_refine_ls_shift/su_mean 0.000
_refine_ls_structure_factor_coef Fsqd
_refine_ls_weighting_details 'calc w=1/[\s^2^(Fo^2^)+(0.0909P)^2^+0.1695P] where P=(Fo^2^+2Fc^2^)/3'
_refine_ls_weighting_scheme calc
_refine_ls_wR_factor_gt 0.1246
_refine_ls_wR_factor_ref 0.1356
_reflns_number_gt 4583
_reflns_number_total 6025
_reflns_threshold_expression >2sigma(I)
_cod_data_source_file b308114a.txt
_cod_data_source_block m-C6H4(CH2(Cy2)PNSiMe3)2
_cod_original_sg_symbol_H-M P-1
_cod_database_code 7013443

loop_
_symmetry_equiv_pos_as_xyz
'x, y, z'
'-x, -y, -z'

loop_
_atom_site_label
_atom_site_type_symbol
_atom_site_fract_x
_atom_site_fract_y
_atom_site_fract_z
_atom_site_U_iso_or_equiv
_atom_site_adp_type
_atom_site_occupancy
_atom_site_symmetry_multiplicity
_atom_site_calc_flag
_atom_site_refinement_flags
_atom_site_disorder_assembly
_atom_site_disorder_group
P1 P 0.95984(6) 0.21691(4) 0.30098(4) 0.03872(19) Uani 1 1 d . . .
P2 P 0.57475(7) 0.28580(4) 0.70613(5) 0.0445(2) Uani 1 1 d . . .
Si1 Si 0.65306(7) 0.29578(5) 0.29602(5) 0.0414(2) Uani 1 1 d . . .
Si2 Si 0.53861(8) 0.09574(5) 0.68196(6) 0.0560(2) Uani 1 1 d . . .
N1 N 0.8104(2) 0.26250(15) 0.30978(15) 0.0492(5) Uani 1 1 d . . .
N2 N 0.5800(2) 0.19439(14) 0.68351(16) 0.0543(6) Uani 1 1 d . . .
C1 C 1.0125(3) 0.11524(17) 0.25276(17) 0.0456(6) Uani 1 1 d . . .
H1A H 1.1100 0.0944 0.2469 0.055 Uiso 1 1 calc R . .
C2 C 0.9403(3) 0.02865(18) 0.3217(2) 0.0570(7) Uani 1 1 d . . .
H2A H 0.8430 0.0496 0.3346 0.068 Uiso 1 1 calc R . .
H2B H 0.9650 0.0048 0.3833 0.068 Uiso 1 1 calc R . .
C3 C 0.9762(3) -0.0536(2) 0.2793(2) 0.0726(9) Uani 1 1 d . . .
H3A H 1.0717 -0.0796 0.2732 0.087 Uiso 1 1 calc R . .
H3B H 0.9242 -0.1053 0.3236 0.087 Uiso 1 1 calc R . .
C4 C 0.9466(4) -0.0183(2) 0.1802(3) 0.0809(10) Uani 1 1 d . . .
H4A H 0.9726 -0.0714 0.1542 0.097 Uiso 1 1 calc R . .
H4B H 0.8500 0.0032 0.1871 0.097 Uiso 1 1 calc R . .
C5 C 1.0230(4) 0.0642(2) 0.1101(2) 0.0786(10) Uani 1 1 d . . .
H5A H 0.9999 0.0871 0.0480 0.094 Uiso 1 1 calc R . .
H5B H 1.1198 0.0411 0.0989 0.094 Uiso 1 1 calc R . .
C6 C 0.9893(3) 0.1481(2) 0.1500(2) 0.0636(8) Uani 1 1 d . . .
H6A H 0.8952 0.1768 0.1526 0.076 Uiso 1 1 calc R . .
H6B H 1.0454 0.1975 0.1058 0.076 Uiso 1 1 calc R . .
C7 C 1.0792(2) 0.30456(17) 0.22794(17) 0.0453(6) Uani 1 1 d . . .
H7A H 1.0733 0.3406 0.2706 0.054 Uiso 1 1 calc R . .
C8 C 1.0396(3) 0.38145(19) 0.1381(2) 0.0575(7) Uani 1 1 d . . .
H8A H 0.9479 0.4135 0.1574 0.069 Uiso 1 1 calc R . .
H8B H 1.0409 0.3507 0.0928 0.069 Uiso 1 1 calc R . .
C9 C 1.1357(3) 0.4566(2) 0.0874(2) 0.0683(8) Uani 1 1 d . . .
H9A H 1.1122 0.5012 0.0276 0.082 Uiso 1 1 calc R . .
H9B H 1.1247 0.4937 0.1295 0.082 Uiso 1 1 calc R . .
C10 C 1.2831(3) 0.4100(2) 0.0632(2) 0.0723(9) Uani 1 1 d . . .
H10A H 1.2967 0.3790 0.0154 0.087 Uiso 1 1 calc R . .
H10B H 1.3414 0.4597 0.0347 0.087 Uiso 1 1 calc R . .
C11 C 1.3213(3) 0.3360(2) 0.1536(2) 0.0713(8) Uani 1 1 d . . .
H11A H 1.3171 0.3685 0.1983 0.086 Uiso 1 1 calc R . .
H11B H 1.4139 0.3048 0.1357 0.086 Uiso 1 1 calc R . .
C12 C 1.2281(3) 0.25998(19) 0.2044(2) 0.0568(7) Uani 1 1 d . . .
H12A H 1.2517 0.2166 0.2646 0.068 Uiso 1 1 calc R . .
H12B H 1.2413 0.2219 0.1629 0.068 Uiso 1 1 calc R . .
C13 C 0.5410(3) 0.3510(2) 0.3902(2) 0.0664(8) Uani 1 1 d . . .
H13A H 0.5776 0.4052 0.3854 0.100 Uiso 1 1 calc R . .
H13B H 0.5360 0.3035 0.4541 0.100 Uiso 1 1 calc R . .
H13C H 0.4517 0.3727 0.3793 0.100 Uiso 1 1 calc R . .
C14 C 0.5747(3) 0.1912(2) 0.3101(2) 0.0679(8) Uani 1 1 d . . .
H14A H 0.6292 0.1609 0.2627 0.102 Uiso 1 1 calc R . .
H14B H 0.4850 0.2144 0.3003 0.102 Uiso 1 1 calc R . .
H14C H 0.5698 0.1450 0.3747 0.102 Uiso 1 1 calc R . .
C15 C 0.6487(3) 0.3897(2) 0.1737(2) 0.0664(8) Uani 1 1 d . . .
H15A H 0.6882 0.4437 0.1659 0.100 Uiso 1 1 calc R . .
H15B H 0.5564 0.4112 0.1693 0.100 Uiso 1 1 calc R . .
H15C H 0.6993 0.3622 0.1233 0.100 Uiso 1 1 calc R . .
C16 C 1.0031(3) 0.16488(18) 0.41954(17) 0.0464(6) Uani 1 1 d . . .
H16A H 0.9509 0.1126 0.4613 0.056 Uiso 1 1 calc R . .
H16B H 1.0984 0.1371 0.4093 0.056 Uiso 1 1 calc R . .
C17 C 0.9770(2) 0.23706(18) 0.47188(16) 0.0445(6) Uani 1 1 d . . .
C18 C 1.0823(3) 0.2696(2) 0.4807(2) 0.0624(8) Uani 1 1 d . . .
H18A H 1.1717 0.2471 0.4539 0.075 Uiso 1 1 calc R . .
C19 C 1.0553(3) 0.3354(3) 0.5290(2) 0.0751(9) Uani 1 1 d . . .
H19A H 1.1268 0.3571 0.5341 0.090 Uiso 1 1 calc R . .
C20 C 0.9246(3) 0.3690(2) 0.5695(2) 0.0631(8) Uani 1 1 d . . .
H20A H 0.9081 0.4128 0.6025 0.076 Uiso 1 1 calc R . .
C21 C 0.8153(3) 0.33822(17) 0.56183(17) 0.0469(6) Uani 1 1 d . . .
C22 C 0.8447(3) 0.27172(17) 0.51244(16) 0.0437(6) Uani 1 1 d . . .
H22A H 0.7737 0.2502 0.5067 0.052 Uiso 1 1 calc R . .
C23 C 0.6703(3) 0.37539(17) 0.60224(18) 0.0512(7) Uani 1 1 d . . .
H23A H 0.6241 0.4005 0.5502 0.061 Uiso 1 1 calc R . .
H23B H 0.6685 0.4291 0.6225 0.061 Uiso 1 1 calc R . .
C24 C 0.6556(3) 0.26352(19) 0.80406(19) 0.0559(7) Uani 1 1 d . . .
H24A H 0.7527 0.2600 0.7715 0.067 Uiso 1 1 calc R . .
C25 C 0.6437(4) 0.1658(2) 0.8835(2) 0.0756(9) Uani 1 1 d . . .
H25A H 0.6747 0.1152 0.8539 0.091 Uiso 1 1 calc R . .
H25B H 0.5492 0.1627 0.9187 0.091 Uiso 1 1 calc R . .
C26 C 0.7269(4) 0.1483(3) 0.9547(2) 0.0832(10) Uani 1 1 d . . .
H26A H 0.7112 0.0875 1.0072 0.100 Uiso 1 1 calc R . .
H26B H 0.8225 0.1425 0.9210 0.100 Uiso 1 1 calc R . .
C27 C 0.6927(5) 0.2281(3) 0.9973(3) 0.1057(14) Uani 1 1 d . . .
H27A H 0.6009 0.2279 1.0388 0.127 Uiso 1 1 calc R . .
H27B H 0.7536 0.2162 1.0377 0.127 Uiso 1 1 calc R . .
C28 C 0.7038(5) 0.3251(3) 0.9201(3) 0.0999(13) Uani 1 1 d . . .
H28A H 0.7987 0.3290 0.8869 0.120 Uiso 1 1 calc R . .
H28B H 0.6705 0.3746 0.9511 0.120 Uiso 1 1 calc R . .
C29 C 0.6259(4) 0.3469(2) 0.8445(2) 0.0700(9) Uani 1 1 d . . .
H29A H 0.6503 0.4055 0.7911 0.084 Uiso 1 1 calc R . .
H29B H 0.5294 0.3584 0.8741 0.084 Uiso 1 1 calc R . .
C30 C 0.4029(3) 0.35265(18) 0.73533(18) 0.0517(7) Uani 1 1 d . . .
H30A H 0.4099 0.4076 0.7516 0.062 Uiso 1 1 calc R . .
C31 C 0.3104(3) 0.2889(2) 0.8241(2) 0.0677(8) Uani 1 1 d . . .
H31A H 0.3460 0.2701 0.8807 0.081 Uiso 1 1 calc R . .
H31B H 0.3105 0.2303 0.8123 0.081 Uiso 1 1 calc R . .
C32 C 0.1642(3) 0.3407(3) 0.8462(2) 0.0814(10) Uani 1 1 d . . .
H32A H 0.1080 0.2958 0.8994 0.098 Uiso 1 1 calc R . .
H32B H 0.1621 0.3942 0.8670 0.098 Uiso 1 1 calc R . .
C33 C 0.1067(3) 0.3791(3) 0.7572(2) 0.0796(10) Uani 1 1 d . . .
H33A H 0.0996 0.3252 0.7404 0.096 Uiso 1 1 calc R . .
H33B H 0.0163 0.4148 0.7723 0.096 Uiso 1 1 calc R . .
C34 C 0.1960(3) 0.4444(2) 0.6720(2) 0.0724(9) Uani 1 1 d . . .
H34A H 0.1966 0.5009 0.6872 0.087 Uiso 1 1 calc R . .
H34B H 0.1590 0.4666 0.6155 0.087 Uiso 1 1 calc R . .
C35 C 0.3410(3) 0.3933(2) 0.6469(2) 0.0584(7) Uani 1 1 d . . .
H35A H 0.3961 0.4388 0.5935 0.070 Uiso 1 1 calc R . .
H35B H 0.3416 0.3407 0.6254 0.070 Uiso 1 1 calc R . .
C36 C 0.5111(5) -0.0002(3) 0.8053(3) 0.1177(16) Uani 1 1 d . . .
H36A H 0.4404 0.0254 0.8512 0.177 Uiso 1 1 calc R . .
H36B H 0.5934 -0.0203 0.8263 0.177 Uiso 1 1 calc R . .
H36C H 0.4852 -0.0548 0.8015 0.177 Uiso 1 1 calc R . .
C37 C 0.3826(4) 0.1226(3) 0.6379(3) 0.0970(12) Uani 1 1 d . . .
H37A H 0.3942 0.1721 0.5748 0.146 Uiso 1 1 calc R . .
H37B H 0.3060 0.1447 0.6832 0.146 Uiso 1 1 calc R . .
H37C H 0.3675 0.0649 0.6332 0.146 Uiso 1 1 calc R . .
C38 C 0.6776(3) 0.0424(2) 0.5964(2) 0.0746(9) Uani 1 1 d . . .
H38A H 0.6937 0.0898 0.5322 0.112 Uiso 1 1 calc R . .
H38B H 0.6518 -0.0131 0.5943 0.112 Uiso 1 1 calc R . .
H38C H 0.7589 0.0229 0.6188 0.112 Uiso 1 1 calc R . .

loop_
_atom_site_aniso_label
_atom_site_aniso_U_11
_atom_site_aniso_U_22
_atom_site_aniso_U_33
_atom_site_aniso_U_23
_atom_site_aniso_U_13
_atom_site_aniso_U_12
P1 0.0394(4) 0.0410(3) 0.0347(4) -0.0141(3) -0.0100(3) -0.0011(3)
P2 0.0559(4) 0.0386(3) 0.0385(4) -0.0174(3) -0.0072(3) -0.0054(3)
Si1 0.0401(4) 0.0413(4) 0.0445(4) -0.0148(3) -0.0137(3) -0.0038(3)
Si2 0.0611(5) 0.0419(4) 0.0646(5) -0.0231(4) -0.0053(4) -0.0123(3)
N1 0.0440(12) 0.0570(13) 0.0487(13) -0.0225(10) -0.0124(10) -0.0022(10)
N2 0.0675(15) 0.0440(12) 0.0574(14) -0.0276(11) -0.0070(11) -0.0127(10)
C1 0.0474(15) 0.0444(13) 0.0438(14) -0.0178(11) -0.0105(11) -0.0009(11)
C2 0.0633(18) 0.0491(15) 0.0582(17) -0.0181(13) -0.0145(14) -0.0081(13)
C3 0.079(2) 0.0480(16) 0.093(2) -0.0283(16) -0.0166(18) -0.0104(15)
C4 0.086(2) 0.078(2) 0.099(3) -0.055(2) -0.018(2) -0.0128(18)
C5 0.101(3) 0.079(2) 0.066(2) -0.0451(18) -0.0148(18) -0.0071(19)
C6 0.086(2) 0.0624(17) 0.0501(17) -0.0306(14) -0.0178(15) -0.0047(15)
C7 0.0446(15) 0.0444(13) 0.0448(15) -0.0142(11) -0.0110(11) -0.0046(11)
C8 0.0542(17) 0.0513(15) 0.0581(18) -0.0066(13) -0.0185(14) -0.0056(13)
C9 0.067(2) 0.0510(16) 0.070(2) -0.0024(14) -0.0142(16) -0.0125(14)
C10 0.0588(19) 0.0701(19) 0.069(2) -0.0060(16) -0.0052(15) -0.0189(15)
C11 0.0471(17) 0.079(2) 0.077(2) -0.0176(17) -0.0092(15) -0.0122(15)
C12 0.0451(15) 0.0559(16) 0.0581(17) -0.0095(13) -0.0139(13) -0.0026(12)
C13 0.0499(17) 0.0728(19) 0.078(2) -0.0392(17) -0.0084(15) 0.0003(14)
C14 0.071(2) 0.0564(17) 0.086(2) -0.0199(16) -0.0312(17) -0.0163(15)
C15 0.076(2) 0.0602(17) 0.0623(19) -0.0036(14) -0.0342(16) -0.0133(15)
C16 0.0461(14) 0.0506(14) 0.0378(14) -0.0146(11) -0.0106(11) 0.0005(11)
C17 0.0467(15) 0.0534(14) 0.0327(13) -0.0128(11) -0.0119(11) -0.0062(12)
C18 0.0484(17) 0.092(2) 0.0535(17) -0.0296(16) -0.0136(13) -0.0114(15)
C19 0.071(2) 0.107(3) 0.069(2) -0.040(2) -0.0152(17) -0.0362(19)
C20 0.080(2) 0.0708(18) 0.0534(17) -0.0295(15) -0.0139(15) -0.0265(16)
C21 0.0609(17) 0.0460(14) 0.0328(13) -0.0120(11) -0.0082(12) -0.0125(12)
C22 0.0517(15) 0.0466(13) 0.0352(13) -0.0125(11) -0.0111(11) -0.0131(11)
C23 0.0709(18) 0.0406(13) 0.0404(14) -0.0153(11) -0.0090(12) -0.0090(12)
C24 0.0687(19) 0.0566(16) 0.0453(16) -0.0197(13) -0.0130(13) -0.0114(13)
C25 0.099(3) 0.0606(18) 0.063(2) -0.0182(16) -0.0280(18) 0.0011(17)
C26 0.097(3) 0.085(2) 0.058(2) -0.0230(18) -0.0309(18) 0.015(2)
C27 0.133(3) 0.124(3) 0.077(3) -0.052(3) -0.055(2) 0.019(3)
C28 0.140(4) 0.104(3) 0.089(3) -0.047(2) -0.047(3) -0.024(3)
C29 0.096(2) 0.0636(18) 0.0642(19) -0.0337(16) -0.0277(17) -0.0054(16)
C30 0.0619(17) 0.0489(14) 0.0454(15) -0.0240(12) -0.0104(13) -0.0012(12)
C31 0.0647(19) 0.0765(19) 0.0545(18) -0.0252(16) -0.0061(14) -0.0044(15)
C32 0.067(2) 0.104(3) 0.064(2) -0.0356(19) -0.0012(16) -0.0056(19)
C33 0.061(2) 0.100(3) 0.082(2) -0.043(2) -0.0163(17) 0.0002(18)
C34 0.075(2) 0.074(2) 0.077(2) -0.0364(18) -0.0310(18) 0.0080(17)
C35 0.0676(19) 0.0555(16) 0.0525(17) -0.0229(13) -0.0149(14) -0.0022(14)
C36 0.191(5) 0.067(2) 0.083(3) -0.009(2) -0.008(3) -0.057(3)
C37 0.067(2) 0.085(2) 0.157(4) -0.058(3) -0.026(2) -0.0170(18)
C38 0.073(2) 0.0618(18) 0.099(2) -0.0477(18) -0.0128(18) -0.0049(15)

loop_
_atom_type_symbol
_atom_type_description
_atom_type_scat_dispersion_real
_atom_type_scat_dispersion_imag
_atom_type_scat_source
C C 0.0033 0.0016 'International Tables Vol C Tables 4.2.6.8 and 6.1.1.4'
H H 0.0000 0.0000 'International Tables Vol C Tables 4.2.6.8 and 6.1.1.4'
N N 0.0061 0.0033 'International Tables Vol C Tables 4.2.6.8 and 6.1.1.4'
Si Si 0.0817 0.0704 'International Tables Vol C Tables 4.2.6.8 and 6.1.1.4'
P P 0.1023 0.0942 'International Tables Vol C Tables 4.2.6.8 and 6.1.1.4'

loop_
_geom_angle_atom_site_label_1
_geom_angle_atom_site_label_2
_geom_angle_atom_site_label_3
_geom_angle
_geom_angle_site_symmetry_1
_geom_angle_site_symmetry_3
_geom_angle_publ_flag
N1 P1 C16 112.63(11) . . ?
N1 P1 C7 113.67(12) . . ?
C16 P1 C7 102.88(12) . . ?
N1 P1 C1 114.91(12) . . ?
C16 P1 C1 103.82(11) . . ?
C7 P1 C1 107.80(12) . . ?
N2 P2 C23 112.42(12) . . ?
N2 P2 C24 113.80(12) . . ?
C23 P2 C24 102.58(13) . . ?
N2 P2 C30 114.24(13) . . ?
C23 P2 C30 104.38(12) . . ?
C24 P2 C30 108.38(12) . . ?
N1 Si1 C13 110.41(12) . . ?
N1 Si1 C15 110.92(12) . . ?
C13 Si1 C15 106.97(14) . . ?
N1 Si1 C14 112.74(12) . . ?
C13 Si1 C14 106.77(15) . . ?
C15 Si1 C14 108.79(14) . . ?
N2 Si2 C38 109.98(13) . . ?
N2 Si2 C37 112.72(14) . . ?
C38 Si2 C37 106.26(17) . . ?
N2 Si2 C36 112.14(15) . . ?
C38 Si2 C36 107.49(18) . . ?
C37 Si2 C36 108.0(2) . . ?
P1 N1 Si1 163.07(15) . . ?
P2 N2 Si2 162.49(16) . . ?
C2 C1 C6 110.9(2) . . ?
C2 C1 P1 111.78(17) . . ?
C6 C1 P1 110.64(17) . . ?
C1 C2 C3 112.2(2) . . ?
C4 C3 C2 111.1(2) . . ?
C5 C4 C3 110.9(3) . . ?
C4 C5 C6 111.3(3) . . ?
C5 C6 C1 112.3(2) . . ?
C8 C7 C12 111.8(2) . . ?
C8 C7 P1 114.75(18) . . ?
C12 C7 P1 115.08(17) . . ?
C7 C8 C9 111.5(2) . . ?
C10 C9 C8 111.9(2) . . ?
C11 C10 C9 110.8(2) . . ?
C10 C11 C12 111.7(3) . . ?
C11 C12 C7 112.2(2) . . ?
C17 C16 P1 114.10(16) . . ?
C18 C17 C22 118.7(2) . . ?
C18 C17 C16 121.7(2) . . ?
C22 C17 C16 119.5(2) . . ?
C19 C18 C17 120.4(3) . . ?
C20 C19 C18 120.7(3) . . ?
C19 C20 C21 120.7(3) . . ?
C22 C21 C20 117.8(2) . . ?
C22 C21 C23 119.6(2) . . ?
C20 C21 C23 122.6(2) . . ?
C17 C22 C21 121.7(2) . . ?
C21 C23 P2 115.31(17) . . ?
C25 C24 C29 112.9(2) . . ?
C25 C24 P2 114.8(2) . . ?
C29 C24 P2 115.41(19) . . ?
C24 C25 C26 111.5(3) . . ?
C27 C26 C25 112.5(3) . . ?
C28 C27 C26 112.0(3) . . ?
C27 C28 C29 114.1(3) . . ?
C28 C29 C24 111.9(3) . . ?
C31 C30 C35 110.5(2) . . ?
C31 C30 P2 111.22(18) . . ?
C35 C30 P2 111.17(17) . . ?
C30 C31 C32 112.4(3) . . ?
C33 C32 C31 111.6(3) . . ?
C34 C33 C32 110.5(3) . . ?
C33 C34 C35 112.0(3) . . ?
C34 C35 C30 111.5(2) . . ?

loop_
_geom_bond_atom_site_label_1
_geom_bond_atom_site_label_2
_geom_bond_distance
_geom_bond_site_symmetry_2
_geom_bond_publ_flag
P1 N1 1.533(2) . ?
P1 C16 1.839(2) . ?
P1 C7 1.840(3) . ?
P1 C1 1.841(2) . ?
P2 N2 1.533(2) . ?
P2 C23 1.837(3) . ?
P2 C24 1.841(3) . ?
P2 C30 1.841(3) . ?
Si1 N1 1.664(2) . ?
Si1 C13 1.869(3) . ?
Si1 C15 1.870(3) . ?
Si1 C14 1.875(3) . ?
Si2 N2 1.668(2) . ?
Si2 C38 1.865(3) . ?
Si2 C37 1.869(4) . ?
Si2 C36 1.871(4) . ?
C1 C2 1.526(4) . ?
C1 C6 1.539(4) . ?
C2 C3 1.527(4) . ?
C3 C4 1.512(5) . ?
C4 C5 1.509(5) . ?
C5 C6 1.528(4) . ?
C7 C8 1.520(3) . ?
C7 C12 1.525(3) . ?
C8 C9 1.523(4) . ?
C9 C10 1.522(4) . ?
C10 C11 1.506(4) . ?
C11 C12 1.510(4) . ?
C16 C17 1.513(3) . ?
C17 C18 1.386(4) . ?
C17 C22 1.386(3) . ?
C18 C19 1.380(4) . ?
C19 C20 1.368(4) . ?
C20 C21 1.401(4) . ?
C21 C22 1.398(3) . ?
C21 C23 1.500(4) . ?
C24 C25 1.512(4) . ?
C24 C29 1.531(4) . ?
C25 C26 1.520(4) . ?
C26 C27 1.499(5) . ?
C27 C28 1.491(5) . ?
C28 C29 1.520(5) . ?
C30 C31 1.529(4) . ?
C30 C35 1.538(4) . ?
C31 C32 1.532(4) . ?
C32 C33 1.521(5) . ?
C33 C34 1.499(5) . ?
C34 C35 1.525(4) . ?

loop_
_cod_related_entry_id
_cod_related_entry_database
_cod_related_entry_code
1 ChemSpider 4418696
